data_2104066
loop_
_publ_author_name
'van Mechelen, Jan B.'
'Peschar, Rene'
'Schenk, Henk'

_publ_section_title
;
 Structures of mono-unsaturated triacylglycerols. III. The \b-2
 polymorphs of <i>trans</i>-mono-unsaturated triacylglycerols and
 related fully saturated triacylglycerols
;
_journal_coeditor_code DR5018
_journal_issue 2
_journal_name_full 'Acta Crystallographica Section B'
_journal_page_first 240
_journal_page_last 248
_journal_paper_doi 10.1107/S0108768108004813
_journal_volume 64
_journal_year 2008
_chemical_formula_moiety 'C41 H78 O6'
_chemical_formula_structural 'C41 H78 O6'
_chemical_formula_sum 'C41 H78 O6'
_chemical_formula_weight 667.07
_chemical_melting_point 316
_chemical_name_common '\b-2 LLM'
_chemical_name_systematic 1,2-dilauroyl-3-meristoylglycerol
_space_group_IT_number 2
_symmetry_cell_setting triclinic
_symmetry_space_group_name_Hall '-P 1'
_symmetry_space_group_name_H-M 'P -1'
_audit_creation_method 'from EXP file using GSAS2CIF'
_cell_angle_alpha 96.186(3)
_cell_angle_beta 87.054(3)
_cell_angle_gamma 100.4804(18)
_cell_formula_units_Z 2
_cell_length_a 5.46035(9)
_cell_length_b 12.1468(3)
_cell_length_c 33.0451(9)
_cell_measurement_temperature 295
_cell_volume 2141.50(9)
_computing_structure_refinement GSAS
_diffrn_ambient_temperature 295
_diffrn_radiation_type synchrotron
_diffrn_radiation_wavelength 0.800001
_exptl_absorpt_correction_T_max 1.00000
_exptl_absorpt_correction_T_min 1.00000
_exptl_absorpt_process_details
;   GSAS Absorption/surface roughness correction: function number 0
 No correction is applied.
;
_exptl_crystal_colour white
_exptl_crystal_density_diffrn 1.034
_exptl_crystal_description powder
_refine_ls_extinction_method none
_refine_ls_goodness_of_fit_all 6.55
_refine_ls_hydrogen_treatment constr
_refine_ls_matrix_type full
_refine_ls_number_parameters 408
_refine_ls_number_restraints 399
_refine_ls_shift/su_max 0.21
_refine_ls_shift/su_mean 0.00
_reflns_number_total 1224
_cod_data_source_file dr5018.cif
_cod_data_source_block LLM-B2-1_3
_cod_depositor_comments
;
The following automatic conversions were performed:
'_geom_bond_publ_flag' value 'N' changed to 'n' according to
'/home/saulius/struct/CIF-dictionaries/cif_core.dic' dictionary named
'cif_core.dic' version 2.4.1 from 2010-06-29 (248
times).

'_geom_angle_publ_flag' value 'N' changed to 'n' according to
'/home/saulius/struct/CIF-dictionaries/cif_core.dic' dictionary named
'cif_core.dic' version 2.4.1 from 2010-06-29 (240 times).

Automatic conversion script
Id: cif_fix_enum 1527 2010-12-29 10:47:43Z saulius 

The following automatic conversions were performed:

'_geom_bond_publ_flag' value 'N' changed to 'n' according to
/home/saulius/struct/CIF-dictionaries/cif_core.dic dictionary named
'cif_core.dic' version 2.4.1 from 2010-06-29 (248
times).

'_geom_angle_publ_flag' value 'N' changed to 'n' according
to /home/saulius/struct/CIF-dictionaries/cif_core.dic dictionary
named 'cif_core.dic' version 2.4.1 from 2010-06-29 (240 times).

Automatic conversion script
Id: cif_fix_values 1715 2011-07-08 13:25:40Z adriana 
;
_cod_database_code 2104066

loop_
_symmetry_equiv_pos_site_id
_symmetry_equiv_pos_as_xyz
1 +x,+y,+z
-1 -x,-y,-z

loop_
_atom_site_type_symbol
_atom_site_label
_atom_site_fract_x
_atom_site_fract_y
_atom_site_fract_z
_atom_site_U_iso_or_equiv
_atom_site_thermal_displace_type
_atom_site_occupancy
O O1a -0.4631(5) 0.4313(6) -0.45295(15) 0.0253 Uiso 1.0
C C1a -0.4034(5) 0.4676(5) -0.41060(9) 0.0253 Uiso 1.0
C C2a -0.6309(5) 0.4923(4) -0.38582(11) 0.0253 Uiso 1.0
O O2a -0.1979(13) 0.4793(11) -0.39738(15) 0.0253 Uiso 1.0
C C3a -0.5579(5) 0.5390(4) -0.34248(11) 0.0253 Uiso 1.0
C C4a -0.7660(5) 0.5923(4) -0.32046(11) 0.0253 Uiso 1.0
C C5a -0.6860(5) 0.6420(4) -0.27793(11) 0.0253 Uiso 1.0
C C6a -0.8899(5) 0.6975(4) -0.25575(11) 0.0253 Uiso 1.0
C C7a -0.8208(5) 0.7334(4) -0.21197(11) 0.0253 Uiso 1.0
C C8a -1.0203(5) 0.7908(4) -0.18935(11) 0.0253 Uiso 1.0
C C9a -0.9430(5) 0.8291(4) -0.14561(11) 0.0253 Uiso 1.0
C C10a -1.1419(5) 0.8853(4) -0.12211(11) 0.0253 Uiso 1.0
C C11a -1.0614(5) 0.9233(4) -0.07859(12) 0.0253 Uiso 1.0
C C12a -1.2565(7) 0.9812(4) -0.05525(13) 0.0253 Uiso 1.0
C C1 -0.3146(5) 0.3689(3) -0.47422(11) 0.0253 Uiso 1.0
C C2 -0.4552(6) 0.2960(3) -0.50785(10) 0.0253 Uiso 1.0
O O1b -0.3415(9) 0.3172(3) -0.54378(17) 0.0253 Uiso 1.0
C C1b -0.3901(6) 0.2280(4) -0.57801(14) 0.0253 Uiso 1.0
C C2b -0.1590(7) 0.2222(3) -0.60460(13) 0.0253 Uiso 1.0
O O2b -0.5935(12) 0.1803(8) -0.5880(3) 0.0253 Uiso 1.0
C C3b -0.2087(7) 0.1223(3) -0.63747(12) 0.0253 Uiso 1.0
C C4b -0.0036(7) 0.1330(3) -0.67124(12) 0.0253 Uiso 1.0
C C5b -0.0528(7) 0.0315(3) -0.70301(12) 0.0253 Uiso 1.0
C C6b 0.1484(7) 0.0395(3) -0.73682(12) 0.0253 Uiso 1.0
C C7b 0.0883(7) -0.0604(3) -0.76824(12) 0.0253 Uiso 1.0
C C8b 0.2939(7) -0.0597(3) -0.80040(12) 0.0253 Uiso 1.0
C C9b 0.2310(7) -0.1614(3) -0.83128(12) 0.0253 Uiso 1.0
C C10b 0.4249(7) -0.1568(3) -0.86576(12) 0.0253 Uiso 1.0
C C11b 0.3648(7) -0.2608(3) -0.89601(12) 0.0253 Uiso 1.0
C C12b 0.5580(7) -0.2562(4) -0.93083(13) 0.0253 Uiso 1.0
C C3 -0.4717(6) 0.1732(4) -0.50169(11) 0.0253 Uiso 1.0
O O1c -0.4919(7) 0.1511(6) -0.46281(12) 0.0253 Uiso 1.0
C C1c -0.2840(6) 0.1023(4) -0.44966(9) 0.0253 Uiso 1.0
C C2c -0.3633(7) 0.0742(3) -0.40817(11) 0.0253 Uiso 1.0
O O2c -0.0704(8) 0.1250(7) -0.46159(16) 0.0253 Uiso 1.0
C C3c -0.2370(6) 0.1649(3) -0.37739(12) 0.0253 Uiso 1.0
C C4c -0.4226(6) 0.1910(3) -0.34481(12) 0.0253 Uiso 1.0
C C5c -0.3020(6) 0.2770(3) -0.31238(12) 0.0253 Uiso 1.0
C C6c -0.4921(6) 0.2934(3) -0.27945(12) 0.0253 Uiso 1.0
C C7c -0.3880(6) 0.3804(3) -0.24648(12) 0.0253 Uiso 1.0
C C8c -0.5912(6) 0.3920(3) -0.21492(12) 0.0253 Uiso 1.0
C C9c -0.5012(6) 0.4753(3) -0.18022(12) 0.0253 Uiso 1.0
C C10c -0.7138(6) 0.4801(3) -0.14899(12) 0.0253 Uiso 1.0
C C11c -0.6358(6) 0.5680(3) -0.11386(12) 0.0253 Uiso 1.0
C C12c -0.8499(7) 0.5691(3) -0.08279(12) 0.0253 Uiso 1.0
C C13c -0.7751(7) 0.6574(3) -0.04739(12) 0.0253 Uiso 1.0
C C14c -0.9837(7) 0.6519(4) -0.01479(13) 0.0253 Uiso 1.0
H H121a -1.2767(19) 1.0487(9) -0.0689(3) 0.0506 Uiso 1.0
H H122a -1.4185(15) 0.9280(9) -0.0548(3) 0.0506 Uiso 1.0
H H123a -1.2019(16) 1.0056(8) -0.0266(4) 0.0506 Uiso 1.0
H H111a -0.8994(15) 0.9769(9) -0.0791(3) 0.0506 Uiso 1.0
H H112a -1.040(2) 0.8564(9) -0.0648(3) 0.0506 Uiso 1.0
H H101a -1.3025(15) 0.8307(9) -0.1217(3) 0.0506 Uiso 1.0
H H102a -1.166(2) 0.9523(9) -0.1358(3) 0.0506 Uiso 1.0
H H91a -0.7829(15) 0.8836(9) -0.1459(3) 0.0506 Uiso 1.0
H H92a -0.919(2) 0.7623(9) -0.1319(3) 0.0506 Uiso 1.0
H H81a -1.1813(15) 0.7370(9) -0.1893(3) 0.0506 Uiso 1.0
H H82a -1.0403(19) 0.8577(9) -0.2033(3) 0.0506 Uiso 1.0
H H71a -0.6591(15) 0.7866(9) -0.2114(3) 0.0506 Uiso 1.0
H H72a -0.8036(19) 0.6658(9) -0.1984(3) 0.0506 Uiso 1.0
H H61a -1.0499(15) 0.6433(9) -0.2565(3) 0.0506 Uiso 1.0
H H62a -0.9087(19) 0.7648(9) -0.2693(3) 0.0506 Uiso 1.0
H H51a -0.5315(14) 0.6992(9) -0.2800(3) 0.0506 Uiso 1.0
H H52a -0.652(2) 0.5806(9) -0.2622(3) 0.0506 Uiso 1.0
H H41a -0.9190(14) 0.5338(9) -0.3184(3) 0.0506 Uiso 1.0
H H42a -0.802(2) 0.6530(9) -0.3359(3) 0.0506 Uiso 1.0
H H31a -0.526(2) 0.4763(9) -0.3272(3) 0.0506 Uiso 1.0
H H32a -0.4042(14) 0.5968(9) -0.3435(3) 0.0506 Uiso 1.0
H H21a -0.705(3) 0.5488(8) -0.3987(3) 0.0506 Uiso 1.0
H H22a -0.7553(14) 0.4219(11) -0.3850(3) 0.0506 Uiso 1.0
H H11 -0.1691(14) 0.4196(9) -0.4861(3) 0.0506 Uiso 1.0
H H12 -0.253(2) 0.3205(8) -0.4558(3) 0.0506 Uiso 1.0
H H121b 0.5585(18) -0.1870(10) -0.9450(3) 0.0506 Uiso 1.0
H H122b 0.725(2) -0.2537(7) -0.9199(3) 0.0506 Uiso 1.0
H H123b 0.5165(14) -0.3243(10) -0.9505(3) 0.0506 Uiso 1.0
H H111b 0.198(2) -0.2640(7) -0.9071(3) 0.0506 Uiso 1.0
H H112b 0.3652(18) -0.3295(9) -0.8819(3) 0.0506 Uiso 1.0
H H101b 0.4256(18) -0.0877(10) -0.8800(3) 0.0506 Uiso 1.0
H H102b 0.591(2) -0.1539(7) -0.8545(3) 0.0506 Uiso 1.0
H H91b 0.065(2) -0.1620(7) -0.8424(3) 0.0506 Uiso 1.0
H H92b 0.2266(18) -0.2313(10) -0.8177(3) 0.0506 Uiso 1.0
H H81b 0.453(2) -0.0624(7) -0.7874(3) 0.0506 Uiso 1.0
H H82b 0.3118(17) 0.0104(10) -0.8143(3) 0.0506 Uiso 1.0
H H71b -0.070(3) -0.0570(7) -0.7813(3) 0.0506 Uiso 1.0
H H72b 0.0687(17) -0.1309(10) -0.7547(3) 0.0506 Uiso 1.0
H H61b 0.313(2) 0.0396(7) -0.7252(3) 0.0506 Uiso 1.0
H H62b 0.1538(18) 0.1108(10) -0.7500(3) 0.0506 Uiso 1.0
H H51b -0.218(2) 0.0286(7) -0.7152(3) 0.0506 Uiso 1.0
H H52b -0.0554(18) -0.0387(10) -0.6897(3) 0.0506 Uiso 1.0
H H41b -0.0033(18) 0.2037(10) -0.6847(3) 0.0506 Uiso 1.0
H H42b 0.162(2) 0.1363(7) -0.6592(3) 0.0506 Uiso 1.0
H H31b -0.2128(18) 0.0509(10) -0.6249(3) 0.0506 Uiso 1.0
H H32b -0.374(2) 0.1208(7) -0.6496(3) 0.0506 Uiso 1.0
H H21b -0.1109(16) 0.2937(10) -0.6179(3) 0.0506 Uiso 1.0
H H22b -0.020(3) 0.2126(7) -0.5875(3) 0.0506 Uiso 1.0
H H21 -0.627(2) 0.3134(7) -0.5076(3) 0.0506 Uiso 1.0
H H141c -1.142(3) 0.6611(7) -0.0271(3) 0.0506 Uiso 1.0
H H142c -1.0084(17) 0.5772(10) -0.0034(3) 0.0506 Uiso 1.0
H H143c -0.9379(14) 0.7136(9) 0.0076(3) 0.0506 Uiso 1.0
H H131c -0.7431(16) 0.7340(11) -0.0574(3) 0.0506 Uiso 1.0
H H132c -0.620(3) 0.6434(7) -0.0355(3) 0.0506 Uiso 1.0
H H121c -0.8952(16) 0.4933(11) -0.0724(3) 0.0506 Uiso 1.0
H H122c -0.996(3) 0.5868(7) -0.0960(3) 0.0506 Uiso 1.0
H H111c -0.5899(16) 0.6439(11) -0.1243(3) 0.0506 Uiso 1.0
H H112c -0.490(3) 0.5498(7) -0.1008(3) 0.0506 Uiso 1.0
H H101c -0.7635(16) 0.4048(11) -0.1384(3) 0.0506 Uiso 1.0
H H102c -0.859(3) 0.4992(7) -0.1623(3) 0.0506 Uiso 1.0
H H91c -0.4456(15) 0.5510(11) -0.1902(3) 0.0506 Uiso 1.0
H H92c -0.360(3) 0.4517(7) -0.1677(3) 0.0506 Uiso 1.0
H H81c -0.6528(15) 0.3175(11) -0.2046(3) 0.0506 Uiso 1.0
H H82c -0.730(3) 0.4170(7) -0.2276(3) 0.0506 Uiso 1.0
H H71c -0.3306(15) 0.4536(10) -0.2579(3) 0.0506 Uiso 1.0
H H72c -0.246(3) 0.3566(7) -0.2341(3) 0.0506 Uiso 1.0
H H61c -0.5510(15) 0.2205(10) -0.2676(3) 0.0506 Uiso 1.0
H H62c -0.635(3) 0.3176(7) -0.2912(3) 0.0506 Uiso 1.0
H H51c -0.2400(15) 0.3495(10) -0.3241(3) 0.0506 Uiso 1.0
H H52c -0.161(3) 0.2497(7) -0.3011(3) 0.0506 Uiso 1.0
H H41c -0.4961(15) 0.1207(10) -0.3323(3) 0.0506 Uiso 1.0
H H42c -0.558(3) 0.2207(8) -0.3570(3) 0.0506 Uiso 1.0
H H31c -0.097(3) 0.1382(7) -0.3652(3) 0.0506 Uiso 1.0
H H32c -0.1703(15) 0.2342(10) -0.3911(3) 0.0506 Uiso 1.0
H H21c -0.5484(19) 0.0686(7) -0.4047(3) 0.0506 Uiso 1.0
H H22c -0.317(2) 0.0004(10) -0.4038(3) 0.0506 Uiso 1.0
H H31 -0.3190(19) 0.1475(8) -0.5143(3) 0.0506 Uiso 1.0
H H32 -0.6214(16) 0.1285(8) -0.5162(3) 0.0506 Uiso 1.0

loop_
_atom_type_symbol
_atom_type_scat_dispersion_real
_atom_type_scat_dispersion_imag
_atom_type_scat_source
O 0.047 0.032 International_Tables_Vol_C
C 0.017 0.009 International_Tables_Vol_C
H 0.000 0.000 International_Tables_Vol_C

loop_
_geom_angle_atom_site_label_1
_geom_angle_atom_site_label_2
_geom_angle_atom_site_label_3
_geom_angle_site_symmetry_1
_geom_angle_site_symmetry_3
_geom_angle
_geom_angle_publ_flag
C1a O1a C1 1_555 1_555 116.9(4) n
O1a C1a C2a 1_555 1_555 111.2(3) n
O1a C1a O2a 1_555 1_555 124.3(4) n
C2a C1a O2a 1_555 1_555 124.5(4) n
C1a C2a C3a 1_555 1_555 109.8(3) n
C1a C2a H21a 1_555 1_555 109.4(7) n
C1a C2a H22a 1_555 1_555 109.4(7) n
C3a C2a H21a 1_555 1_555 109.4(7) n
C3a C2a H22a 1_555 1_555 109.5(6) n
H21a C2a H22a 1_555 1_555 109.4(9) n
C2a C3a C4a 1_555 1_555 110.5(3) n
C2a C3a H31a 1_555 1_555 109.3(7) n
C2a C3a H32a 1_555 1_555 109.3(6) n
C4a C3a H31a 1_555 1_555 109.2(7) n
C4a C3a H32a 1_555 1_555 109.2(7) n
H31a C3a H32a 1_555 1_555 109.3(9) n
C3a C4a C5a 1_555 1_555 109.7(3) n
C3a C4a H41a 1_555 1_555 109.4(7) n
C3a C4a H42a 1_555 1_555 109.5(7) n
C5a C4a H41a 1_555 1_555 109.4(6) n
C5a C4a H42a 1_555 1_555 109.4(7) n
H41a C4a H42a 1_555 1_555 109.5(9) n
C4a C5a C6a 1_555 1_555 110.4(3) n
C4a C5a H51a 1_555 1_555 109.3(6) n
C4a C5a H52a 1_555 1_555 109.3(7) n
C6a C5a H51a 1_555 1_555 109.3(7) n
C6a C5a H52a 1_555 1_555 109.3(7) n
H51a C5a H52a 1_555 1_555 109.3(9) n
C5a C6a C7a 1_555 1_555 109.5(3) n
C5a C6a H61a 1_555 1_555 109.6(7) n
C5a C6a H62a 1_555 1_555 109.5(7) n
C7a C6a H61a 1_555 1_555 109.5(6) n
C7a C6a H62a 1_555 1_555 109.3(7) n
H61a C6a H62a 1_555 1_555 109.4(9) n
C6a C7a C8a 1_555 1_555 110.4(3) n
C6a C7a H71a 1_555 1_555 109.2(6) n
C6a C7a H72a 1_555 1_555 109.3(7) n
C8a C7a H71a 1_555 1_555 109.4(7) n
C8a C7a H72a 1_555 1_555 109.3(7) n
H71a C7a H72a 1_555 1_555 109.2(9) n
C7a C8a C9a 1_555 1_555 109.5(3) n
C7a C8a H81a 1_555 1_555 109.5(7) n
C7a C8a H82a 1_555 1_555 109.4(7) n
C9a C8a H81a 1_555 1_555 109.6(6) n
C9a C8a H82a 1_555 1_555 109.5(7) n
H81a C8a H82a 1_555 1_555 109.4(9) n
C8a C9a C10a 1_555 1_555 110.5(3) n
C8a C9a H91a 1_555 1_555 109.3(6) n
C8a C9a H92a 1_555 1_555 109.3(7) n
C10a C9a H91a 1_555 1_555 109.3(7) n
C10a C9a H92a 1_555 1_555 109.3(7) n
H91a C9a H92a 1_555 1_555 109.2(9) n
C9a C10a C11a 1_555 1_555 109.7(3) n
C9a C10a H101a 1_555 1_555 109.5(7) n
C9a C10a H102a 1_555 1_555 109.4(7) n
C11a C10a H101a 1_555 1_555 109.5(6) n
C11a C10a H102a 1_555 1_555 109.4(7) n
H101a C10a H102a 1_555 1_555 109.4(9) n
C10a C11a C12a 1_555 1_555 110.0(3) n
C10a C11a H111a 1_555 1_555 109.4(6) n
C10a C11a H112a 1_555 1_555 109.5(7) n
C12a C11a H111a 1_555 1_555 109.3(7) n
C12a C11a H112a 1_555 1_555 109.3(7) n
H111a C11a H112a 1_555 1_555 109.3(9) n
C11a C12a H121a 1_555 1_555 109.4(7) n
C11a C12a H122a 1_555 1_555 109.5(7) n
C11a C12a H123a 1_555 1_555 109.4(6) n
H121a C12a H122a 1_555 1_555 109.4(9) n
H121a C12a H123a 1_555 1_555 109.5(9) n
H122a C12a H123a 1_555 1_555 109.6(8) n
O1a C1 C2 1_555 1_555 109.9(3) n
O1a C1 H11 1_555 1_555 109.4(7) n
O1a C1 H12 1_555 1_555 109.4(7) n
C2 C1 H11 1_555 1_555 109.4(6) n
C2 C1 H12 1_555 1_555 109.4(6) n
H11 C1 H12 1_555 1_555 109.4(9) n
C1 C2 O1b 1_555 1_555 109.8(3) n
C1 C2 C3 1_555 1_555 110.2(3) n
C1 C2 H21 1_555 1_555 108.8(6) n
O1b C2 C3 1_555 1_555 110.0(3) n
O1b C2 H21 1_555 1_555 109.0(6) n
C3 C2 H21 1_555 1_555 109.1(6) n
C2 O1b C1b 1_555 1_555 117.3(3) n
O1b C1b C2b 1_555 1_555 111.3(3) n
O1b C1b O2b 1_555 1_555 124.6(5) n
C2b C1b O2b 1_555 1_555 122.8(5) n
C1b C2b C3b 1_555 1_555 110.0(3) n
C1b C2b H21b 1_555 1_555 109.2(7) n
C1b C2b H22b 1_555 1_555 109.3(7) n
C3b C2b H21b 1_555 1_555 109.4(7) n
C3b C2b H22b 1_555 1_555 109.4(6) n
H21b C2b H22b 1_555 1_555 109.4(8) n
C2b C3b C4b 1_555 1_555 110.5(3) n
C2b C3b H31b 1_555 1_555 109.3(7) n
C2b C3b H32b 1_555 1_555 109.2(6) n
C4b C3b H31b 1_555 1_555 109.4(7) n
C4b C3b H32b 1_555 1_555 109.2(7) n
H31b C3b H32b 1_555 1_555 109.2(8) n
C3b C4b C5b 1_555 1_555 109.7(3) n
C3b C4b H41b 1_555 1_555 109.5(7) n
C3b C4b H42b 1_555 1_555 109.4(7) n
C5b C4b H41b 1_555 1_555 109.3(7) n
C5b C4b H42b 1_555 1_555 109.4(6) n
H41b C4b H42b 1_555 1_555 109.6(8) n
C4b C5b C6b 1_555 1_555 110.9(3) n
C4b C5b H51b 1_555 1_555 109.1(6) n
C4b C5b H52b 1_555 1_555 109.3(7) n
C6b C5b H51b 1_555 1_555 109.0(6) n
C6b C5b H52b 1_555 1_555 109.2(7) n
H51b C5b H52b 1_555 1_555 109.3(8) n
C5b C6b C7b 1_555 1_555 109.2(3) n
C5b C6b H61b 1_555 1_555 109.6(7) n
C5b C6b H62b 1_555 1_555 109.5(7) n
C7b C6b H61b 1_555 1_555 109.5(6) n
C7b C6b H62b 1_555 1_555 109.4(7) n
H61b C6b H62b 1_555 1_555 109.6(8) n
C6b C7b C8b 1_555 1_555 110.5(3) n
C6b C7b H71b 1_555 1_555 109.2(6) n
C6b C7b H72b 1_555 1_555 109.3(7) n
C8b C7b H71b 1_555 1_555 109.2(7) n
C8b C7b H72b 1_555 1_555 109.3(7) n
H71b C7b H72b 1_555 1_555 109.4(8) n
C7b C8b C9b 1_555 1_555 109.5(3) n
C7b C8b H81b 1_555 1_555 109.3(7) n
C7b C8b H82b 1_555 1_555 109.3(7) n
C9b C8b H81b 1_555 1_555 109.5(6) n
C9b C8b H82b 1_555 1_555 109.5(7) n
H81b C8b H82b 1_555 1_555 109.6(8) n
C8b C9b C10b 1_555 1_555 110.2(3) n
C8b C9b H91b 1_555 1_555 109.3(6) n
C8b C9b H92b 1_555 1_555 109.3(7) n
C10b C9b H91b 1_555 1_555 109.3(6) n
C10b C9b H92b 1_555 1_555 109.4(7) n
H91b C9b H92b 1_555 1_555 109.5(8) n
C9b C10b C11b 1_555 1_555 109.9(3) n
C9b C10b H101b 1_555 1_555 109.4(7) n
C9b C10b H102b 1_555 1_555 109.2(6) n
C11b C10b H101b 1_555 1_555 109.4(7) n
C11b C10b H102b 1_555 1_555 109.4(6) n
H101b C10b H102b 1_555 1_555 109.6(8) n
C10b C11b C12b 1_555 1_555 110.1(3) n
C10b C11b H111b 1_555 1_555 109.4(6) n
C10b C11b H112b 1_555 1_555 109.3(7) n
C12b C11b H111b 1_555 1_555 109.2(6) n
C12b C11b H112b 1_555 1_555 109.4(7) n
H111b C11b H112b 1_555 1_555 109.5(8) n
C11b C12b H121b 1_555 1_555 109.5(7) n
C11b C12b H122b 1_555 1_555 109.4(7) n
C11b C12b H123b 1_555 1_555 109.5(6) n
H121b C12b H122b 1_555 1_555 109.6(8) n
H121b C12b H123b 1_555 1_555 109.4(9) n
H122b C12b H123b 1_555 1_555 109.4(8) n
C2 C3 O1c 1_555 1_555 114.6(4) n
C2 C3 H31 1_555 1_555 108.4(6) n
C2 C3 H32 1_555 1_555 108.5(7) n
O1c C3 H31 1_555 1_555 108.4(7) n
O1c C3 H32 1_555 1_555 108.2(6) n
H31 C3 H32 1_555 1_555 108.5(8) n
C3 O1c C1c 1_555 1_555 114.0(3) n
O1c C1c C2c 1_555 1_555 103.4(3) n
O1c C1c O2c 1_555 1_555 125.1(5) n
C2c C1c O2c 1_555 1_555 124.7(4) n
C1c C2c C3c 1_555 1_555 109.7(3) n
C1c C2c H21c 1_555 1_555 109.3(6) n
C1c C2c H22c 1_555 1_555 109.5(6) n
C3c C2c H21c 1_555 1_555 109.3(6) n
C3c C2c H22c 1_555 1_555 109.5(6) n
H21c C2c H22c 1_555 1_555 109.4(9) n
C2c C3c C4c 1_555 1_555 109.0(3) n
C2c C3c H31c 1_555 1_555 109.7(6) n
C2c C3c H32c 1_555 1_555 109.4(6) n
C4c C3c H31c 1_555 1_555 109.7(7) n
C4c C3c H32c 1_555 1_555 109.5(7) n
H31c C3c H32c 1_555 1_555 109.6(9) n
C3c C4c C5c 1_555 1_555 110.8(3) n
C3c C4c H41c 1_555 1_555 109.2(7) n
C3c C4c H42c 1_555 1_555 109.2(7) n
C5c C4c H41c 1_555 1_555 109.2(6) n
C5c C4c H42c 1_555 1_555 109.2(6) n
H41c C4c H42c 1_555 1_555 109.2(9) n
C4c C5c C6c 1_555 1_555 108.2(3) n
C4c C5c H51c 1_555 1_555 109.7(6) n
C4c C5c H52c 1_555 1_555 109.7(6) n
C6c C5c H51c 1_555 1_555 109.6(7) n
C6c C5c H52c 1_555 1_555 109.6(7) n
H51c C5c H52c 1_555 1_555 109.9(9) n
C5c C6c C7c 1_555 1_555 111.5(3) n
C5c C6c H61c 1_555 1_555 109.0(7) n
C5c C6c H62c 1_555 1_555 109.0(7) n
C7c C6c H61c 1_555 1_555 109.1(6) n
C7c C6c H62c 1_555 1_555 109.0(6) n
H61c C6c H62c 1_555 1_555 109.3(8) n
C6c C7c C8c 1_555 1_555 107.9(3) n
C6c C7c H71c 1_555 1_555 109.7(6) n
C6c C7c H72c 1_555 1_555 109.9(6) n
C8c C7c H71c 1_555 1_555 109.7(7) n
C8c C7c H72c 1_555 1_555 109.8(7) n
H71c C7c H72c 1_555 1_555 109.9(8) n
C7c C8c C9c 1_555 1_555 111.5(3) n
C7c C8c H81c 1_555 1_555 109.0(7) n
C7c C8c H82c 1_555 1_555 108.9(7) n
C9c C8c H81c 1_555 1_555 109.0(6) n
C9c C8c H82c 1_555 1_555 109.0(6) n
H81c C8c H82c 1_555 1_555 109.3(9) n
C8c C9c C10c 1_555 1_555 108.6(3) n
C8c C9c H91c 1_555 1_555 109.5(6) n
C8c C9c H92c 1_555 1_555 109.6(6) n
C10c C9c H91c 1_555 1_555 109.7(7) n
C10c C9c H92c 1_555 1_555 109.7(7) n
H91c C9c H92c 1_555 1_555 109.8(8) n
C9c C10c C11c 1_555 1_555 110.8(3) n
C9c C10c H101c 1_555 1_555 109.0(7) n
C9c C10c H102c 1_555 1_555 109.2(7) n
C11c C10c H101c 1_555 1_555 109.2(6) n
C11c C10c H102c 1_555 1_555 109.3(6) n
H101c C10c H102c 1_555 1_555 109.3(8) n
C10c C11c C12c 1_555 1_555 109.6(3) n
C10c C11c H111c 1_555 1_555 109.4(6) n
C10c C11c H112c 1_555 1_555 109.5(6) n
C12c C11c H111c 1_555 1_555 109.4(6) n
C12c C11c H112c 1_555 1_555 109.4(7) n
H111c C11c H112c 1_555 1_555 109.6(8) n
C11c C12c C13c 1_555 1_555 110.2(3) n
C11c C12c H121c 1_555 1_555 109.2(6) n
C11c C12c H122c 1_555 1_555 109.2(7) n
C13c C12c H121c 1_555 1_555 109.3(6) n
C13c C12c H122c 1_555 1_555 109.3(6) n
H121c C12c H122c 1_555 1_555 109.5(8) n
C12c C13c C14c 1_555 1_555 109.9(3) n
C12c C13c H131c 1_555 1_555 109.3(6) n
C12c C13c H132c 1_555 1_555 109.5(6) n
C14c C13c H131c 1_555 1_555 109.2(7) n
C14c C13c H132c 1_555 1_555 109.5(7) n
H131c C13c H132c 1_555 1_555 109.4(8) n
C13c C14c H141c 1_555 1_555 109.5(7) n
C13c C14c H142c 1_555 1_555 109.4(7) n
C13c C14c H143c 1_555 1_555 109.5(6) n
H141c C14c H142c 1_555 1_555 109.5(8) n
H141c C14c H143c 1_555 1_555 109.5(8) n
H142c C14c H143c 1_555 1_555 109.4(9) n

loop_
_geom_bond_atom_site_label_1
_geom_bond_atom_site_label_2
_geom_bond_site_symmetry_2
_geom_bond_distance
_geom_bond_publ_flag
O1a C1a 1_555 1.456(6) n
O1a C1 1_555 1.332(6) n
C1a O1a 1_555 1.456(6) n
C1a C2a 1_555 1.511(5) n
C1a O2a 1_555 1.204(8) n
C2a C1a 1_555 1.511(5) n
C2a C3a 1_555 1.528(5) n
C2a H21a 1_555 0.999(13) n
C2a H22a 1_555 0.992(11) n
O2a C1a 1_555 1.204(8) n
C3a C2a 1_555 1.528(5) n
C3a C4a 1_555 1.523(5) n
C3a H31a 1_555 1.005(12) n
C3a H32a 1_555 0.993(9) n
C4a C3a 1_555 1.523(5) n
C4a C5a 1_555 1.521(5) n
C4a H41a 1_555 0.998(9) n
C4a H42a 1_555 0.994(12) n
C5a C4a 1_555 1.521(5) n
C5a C6a 1_555 1.521(5) n
C5a H51a 1_555 0.995(9) n
C5a H52a 1_555 1.002(12) n
C6a C5a 1_555 1.521(5) n
C6a C7a 1_555 1.512(5) n
C6a H61a 1_555 0.993(9) n
C6a H62a 1_555 0.996(13) n
C7a C6a 1_555 1.512(5) n
C7a C8a 1_555 1.520(5) n
C7a H71a 1_555 0.994(9) n
C7a H72a 1_555 0.999(13) n
C8a C7a 1_555 1.520(5) n
C8a C9a 1_555 1.527(5) n
C8a H81a 1_555 0.996(9) n
C8a H82a 1_555 1.002(13) n
C9a C8a 1_555 1.527(5) n
C9a C10a 1_555 1.523(5) n
C9a H91a 1_555 0.996(9) n
C9a H92a 1_555 1.002(13) n
C10a C9a 1_555 1.523(5) n
C10a C11a 1_555 1.524(5) n
C10a H101a 1_555 0.999(9) n
C10a H102a 1_555 1.003(13) n
C11a C10a 1_555 1.524(5) n
C11a C12a 1_555 1.515(5) n
C11a H111a 1_555 0.999(9) n
C11a H112a 1_555 1.001(13) n
C12a C11a 1_555 1.515(5) n
C12a H121a 1_555 1.004(13) n
C12a H122a 1_555 0.997(9) n
C12a H123a 1_555 1.004(13) n
C1 O1a 1_555 1.332(6) n
C1 C2 1_555 1.496(4) n
C1 H11 1_555 1.003(9) n
C1 H12 1_555 1.000(12) n
C2 C1 1_555 1.496(4) n
C2 O1b 1_555 1.339(6) n
C2 C3 1_555 1.513(5) n
C2 H21 1_555 1.000(14) n
O1b C2 1_555 1.339(6) n
O1b C1b 1_555 1.478(6) n
C1b O1b 1_555 1.478(6) n
C1b C2b 1_555 1.508(5) n
C1b O2b 1_555 1.200(8) n
C2b C1b 1_555 1.508(5) n
C2b C3b 1_555 1.533(5) n
C2b H21b 1_555 1.002(12) n
C2b H22b 1_555 0.999(14) n
O2b C1b 1_555 1.200(8) n
C3b C2b 1_555 1.533(5) n
C3b C4b 1_555 1.538(5) n
C3b H31b 1_555 0.998(13) n
C3b H32b 1_555 1.001(13) n
C4b C3b 1_555 1.538(5) n
C4b C5b 1_555 1.525(5) n
C4b H41b 1_555 1.008(13) n
C4b H42b 1_555 0.997(13) n
C5b C4b 1_555 1.525(5) n
C5b C6b 1_555 1.524(5) n
C5b H51b 1_555 1.001(13) n
C5b H52b 1_555 0.998(13) n
C6b C5b 1_555 1.524(5) n
C6b C7b 1_555 1.509(5) n
C6b H61b 1_555 0.997(13) n
C6b H62b 1_555 1.005(13) n
C7b C6b 1_555 1.509(5) n
C7b C8b 1_555 1.505(5) n
C7b H71b 1_555 0.994(14) n
C7b H72b 1_555 0.995(12) n
C8b C7b 1_555 1.505(5) n
C8b C9b 1_555 1.514(5) n
C8b H81b 1_555 0.999(14) n
C8b H82b 1_555 0.999(13) n
C9b C8b 1_555 1.514(5) n
C9b C10b 1_555 1.514(5) n
C9b H91b 1_555 0.993(13) n
C9b H92b 1_555 0.999(12) n
C10b C9b 1_555 1.514(5) n
C10b C11b 1_555 1.521(5) n
C10b H101b 1_555 1.005(12) n
C10b H102b 1_555 0.993(13) n
C11b C10b 1_555 1.521(5) n
C11b C12b 1_555 1.519(5) n
C11b H111b 1_555 0.993(13) n
C11b H112b 1_555 1.000(12) n
C12b C11b 1_555 1.519(5) n
C12b H121b 1_555 1.005(13) n
C12b H122b 1_555 0.995(13) n
C12b H123b 1_555 0.995(11) n
C3 C2 1_555 1.513(5) n
C3 O1c 1_555 1.336(6) n
C3 H31 1_555 0.999(11) n
C3 H32 1_555 1.008(9) n
O1c C3 1_555 1.336(6) n
O1c C1c 1_555 1.477(7) n
C1c O1c 1_555 1.477(7) n
C1c C2c 1_555 1.473(5) n
C1c O2c 1_555 1.205(5) n
C2c C1c 1_555 1.473(5) n
C2c C3c 1_555 1.509(5) n
C2c H21c 1_555 1.002(11) n
C2c H22c 1_555 1.001(13) n
O2c C1c 1_555 1.205(5) n
C3c C2c 1_555 1.509(5) n
C3c C4c 1_555 1.489(5) n
C3c H31c 1_555 1.001(16) n
C3c H32c 1_555 1.000(12) n
C4c C3c 1_555 1.489(5) n
C4c C5c 1_555 1.502(5) n
C4c H41c 1_555 0.997(12) n
C4c H42c 1_555 0.998(16) n
C5c C4c 1_555 1.502(5) n
C5c C6c 1_555 1.488(5) n
C5c H51c 1_555 0.997(13) n
C5c H52c 1_555 0.995(16) n
C6c C5c 1_555 1.488(5) n
C6c C7c 1_555 1.491(5) n
C6c H61c 1_555 0.999(12) n
C6c H62c 1_555 0.991(16) n
C7c C6c 1_555 1.491(5) n
C7c C8c 1_555 1.498(5) n
C7c H71c 1_555 0.994(13) n
C7c H72c 1_555 0.996(16) n
C8c C7c 1_555 1.498(5) n
C8c C9c 1_555 1.486(5) n
C8c H81c 1_555 0.997(13) n
C8c H82c 1_555 0.993(16) n
C9c C8c 1_555 1.486(5) n
C9c C10c 1_555 1.518(5) n
C9c H91c 1_555 1.000(13) n
C9c H92c 1_555 0.996(16) n
C10c C9c 1_555 1.518(5) n
C10c C11c 1_555 1.512(5) n
C10c H101c 1_555 1.000(13) n
C10c H102c 1_555 1.001(15) n
C11c C10c 1_555 1.512(5) n
C11c C12c 1_555 1.517(5) n
C11c H111c 1_555 1.003(13) n
C11c H112c 1_555 0.995(15) n
C12c C11c 1_555 1.517(5) n
C12c C13c 1_555 1.518(5) n
C12c H121c 1_555 1.001(13) n
C12c H122c 1_555 0.996(15) n
C13c C12c 1_555 1.518(5) n
C13c C14c 1_555 1.524(5) n
C13c H131c 1_555 1.003(13) n
C13c H132c 1_555 1.001(15) n
C14c C13c 1_555 1.524(5) n
C14c H141c 1_555 1.002(15) n
C14c H142c 1_555 1.002(13) n
C14c H143c 1_555 1.003(11) n
H121a C12a 1_555 1.004(13) n
H122a C12a 1_555 0.997(9) n
H123a C12a 1_555 1.004(13) n
H111a C11a 1_555 0.999(9) n
H112a C11a 1_555 1.001(13) n
H101a C10a 1_555 0.999(9) n
H102a C10a 1_555 1.003(13) n
H91a C9a 1_555 0.996(9) n
H92a C9a 1_555 1.002(13) n
H81a C8a 1_555 0.996(9) n
H82a C8a 1_555 1.002(13) n
H71a C7a 1_555 0.994(9) n
H72a C7a 1_555 0.999(13) n
H61a C6a 1_555 0.993(9) n
H62a C6a 1_555 0.996(13) n
H51a C5a 1_555 0.995(9) n
H52a C5a 1_555 1.002(12) n
H41a C4a 1_555 0.998(9) n
H42a C4a 1_555 0.994(12) n
H31a C3a 1_555 1.005(12) n
H32a C3a 1_555 0.993(9) n
H21a C2a 1_555 0.999(13) n
H22a C2a 1_555 0.992(11) n
H11 C1 1_555 1.003(9) n
H12 C1 1_555 1.000(12) n
H121b C12b 1_555 1.005(13) n
H122b C12b 1_555 0.995(13) n
H123b C12b 1_555 0.995(11) n
H111b C11b 1_555 0.993(13) n
H112b C11b 1_555 1.000(12) n
H101b C10b 1_555 1.005(12) n
H102b C10b 1_555 0.993(13) n
H91b C9b 1_555 0.993(13) n
H92b C9b 1_555 0.999(12) n
H81b C8b 1_555 0.999(14) n
H82b C8b 1_555 0.999(13) n
H71b C7b 1_555 0.994(14) n
H72b C7b 1_555 0.995(12) n
H61b C6b 1_555 0.997(13) n
H62b C6b 1_555 1.005(13) n
H51b C5b 1_555 1.001(13) n
H52b C5b 1_555 0.998(13) n
H41b C4b 1_555 1.008(13) n
H42b C4b 1_555 0.997(13) n
H31b C3b 1_555 0.998(13) n
H32b C3b 1_555 1.001(13) n
H21b C2b 1_555 1.002(12) n
H22b C2b 1_555 0.999(14) n
H21 C2 1_555 1.000(14) n
H141c C14c 1_555 1.002(15) n
H142c C14c 1_555 1.002(13) n
H143c C14c 1_555 1.003(11) n
H131c C13c 1_555 1.003(13) n
H132c C13c 1_555 1.001(15) n
H121c C12c 1_555 1.001(13) n
H122c C12c 1_555 0.996(15) n
H111c C11c 1_555 1.003(13) n
H112c C11c 1_555 0.995(15) n
H101c C10c 1_555 1.000(13) n
H102c C10c 1_555 1.001(15) n
H91c C9c 1_555 1.000(13) n
H92c C9c 1_555 0.996(16) n
H81c C8c 1_555 0.997(13) n
H82c C8c 1_555 0.993(16) n
H71c C7c 1_555 0.994(13) n
H72c C7c 1_555 0.996(16) n
H61c C6c 1_555 0.999(12) n
H62c C6c 1_555 0.991(16) n
H51c C5c 1_555 0.997(13) n
H52c C5c 1_555 0.995(16) n
H41c C4c 1_555 0.997(12) n
H42c C4c 1_555 0.998(16) n
H31c C3c 1_555 1.001(16) n
H32c C3c 1_555 1.000(12) n
H21c C2c 1_555 1.002(11) n
H22c C2c 1_555 1.001(13) n
H31 C3 1_555 0.999(11) n
H32 C3 1_555 1.008(9) n
